data_7127383
loop_
_publ_author_name
'Jiang, Bo'
'Jia, Jingwen'
'Sun, Yufei'
'Wang, Yichun'
'Zeng, Jing'
'Bu, Xiubin'
'Shi, Liangliang'
'Sun, Xiaoying'
'Yang, Xiaobo'

_publ_section_title
;
 \g-Carboline synthesis enabled by Rh(iii)-catalysed regioselective C-H
 annulation.
;
_journal_issue 87
_journal_name_full 'Chemical communications (Cambridge, England)'
_journal_page_first 13389
_journal_page_last 13392
_journal_paper_doi 10.1039/d0cc04740f
_journal_volume 56
_journal_year 2020
_chemical_formula_sum 'C22 H28 Cl N2 O Rh'
_chemical_formula_weight 474.82
_space_group_crystal_system monoclinic
_space_group_IT_number 14
_space_group_name_Hall '-P 2ybc'
_space_group_name_H-M_alt 'P 1 21/c 1'
_atom_sites_solution_hydrogens geom
_audit_creation_method SHELXL-2014/7
_audit_update_record
;
2020-08-18 deposited with the CCDC.	2020-10-05 downloaded from the CCDC.
;
_cell_angle_alpha 90
_cell_angle_beta 111.4480(10)
_cell_angle_gamma 90
_cell_formula_units_Z 4
_cell_length_a 18.1856(5)
_cell_length_b 7.4674(2)
_cell_length_c 16.2260(4)
_cell_measurement_reflns_used 9958
_cell_measurement_temperature 170(2)
_cell_measurement_theta_max 68.39
_cell_measurement_theta_min 4.97
_cell_volume 2050.89(9)
_computing_structure_refinement 'SHELXL-2014/7 (Sheldrick, 2014)'
_diffrn_ambient_temperature 170(2)
_diffrn_measured_fraction_theta_full 0.993
_diffrn_measured_fraction_theta_max 0.990
_diffrn_measurement_device_type 'Bruker APEX-II CCD'
_diffrn_measurement_method '\f and \w scans'
_diffrn_radiation_type CuK\a
_diffrn_radiation_wavelength 1.54178
_diffrn_reflns_av_R_equivalents 0.0282
_diffrn_reflns_av_unetI/netI 0.0205
_diffrn_reflns_Laue_measured_fraction_full 0.993
_diffrn_reflns_Laue_measured_fraction_max 0.990
_diffrn_reflns_limit_h_max 21
_diffrn_reflns_limit_h_min -21
_diffrn_reflns_limit_k_max 8
_diffrn_reflns_limit_k_min -8
_diffrn_reflns_limit_l_max 15
_diffrn_reflns_limit_l_min -19
_diffrn_reflns_number 19283
_diffrn_reflns_point_group_measured_fraction_full 0.993
_diffrn_reflns_point_group_measured_fraction_max 0.990
_diffrn_reflns_theta_full 67.679
_diffrn_reflns_theta_max 68.434
_diffrn_reflns_theta_min 5.473
_exptl_absorpt_coefficient_mu 8.033
_exptl_crystal_colour orange
_exptl_crystal_density_diffrn 1.538
_exptl_crystal_description block
_exptl_crystal_F_000 976
_refine_diff_density_max 0.295
_refine_diff_density_min -0.374
_refine_diff_density_rms 0.048
_refine_ls_extinction_method none
_refine_ls_goodness_of_fit_ref 1.046
_refine_ls_hydrogen_treatment constr
_refine_ls_matrix_type full
_refine_ls_number_parameters 252
_refine_ls_number_reflns 3727
_refine_ls_number_restraints 294
_refine_ls_restrained_S_all 1.012
_refine_ls_R_factor_all 0.0181
_refine_ls_R_factor_gt 0.0174
_refine_ls_shift/su_max 0.001
_refine_ls_shift/su_mean 0.000
_refine_ls_structure_factor_coef Fsqd
_refine_ls_weighting_details 'w=1/[\s^2^(Fo^2^)+(0.0157P)^2^+1.2969P] where P=(Fo^2^+2Fc^2^)/3'
_refine_ls_weighting_scheme calc
_refine_ls_wR_factor_gt 0.0430
_refine_ls_wR_factor_ref 0.0434
_reflns_Friedel_coverage 0.000
_reflns_number_gt 3604
_reflns_number_total 3727
_reflns_threshold_expression 'I > 2\s(I)'
_cod_data_source_file d0cc04740f2.cif
_cod_data_source_block 20200817_0ma_a
_cod_depositor_comments 'Adding full bibliography for 7127382--7127383.cif.'
_cod_original_sg_symbol_H-M 'P 21/c'
_cod_database_code 7127383
_shelx_shelxl_version_number 2014/7
_shelx_space_group_comment
;
The symmetry employed for this shelxl refinement is uniquely defined
by the following loop, which should always be used as a source of
symmetry information in preference to the above space-group names.
They are only intended as comments.
;

loop_
_space_group_symop_operation_xyz
'x, y, z'
'-x, y+1/2, -z+1/2'
'-x, -y, -z'
'x, -y-1/2, z-1/2'

loop_
_atom_site_label
_atom_site_type_symbol
_atom_site_fract_x
_atom_site_fract_y
_atom_site_fract_z
_atom_site_U_iso_or_equiv
_atom_site_adp_type
_atom_site_occupancy
_atom_site_site_symmetry_order
_atom_site_calc_flag
_atom_site_refinement_flags_posn
_atom_site_refinement_flags_adp
_atom_site_refinement_flags_occupancy
_atom_site_disorder_assembly
_atom_site_disorder_group
Rh1 Rh 0.21549(2) 0.38277(2) 0.19770(2) 0.01828(5) Uani 1 1 d . U . . .
O1 O 0.08149(7) 0.44338(18) 0.27258(8) 0.0290(3) Uani 1 1 d . U . . .
N1 N 0.38062(9) 0.5399(2) 0.31371(10) 0.0274(3) Uani 1 1 d . U . . .
Cl1 Cl 0.19759(3) 0.66900(6) 0.12602(3) 0.03735(11) Uani 1 1 d . U . . .
C1 C 0.35486(10) 0.6430(2) 0.43247(12) 0.0243(3) Uani 1 1 d . U . . .
C2 C 0.37513(11) 0.7286(3) 0.51454(12) 0.0318(4) Uani 1 1 d . U . . .
H2 H 0.3375 0.7415 0.5421 0.038 Uiso 1 1 calc R U . . .
N2 N 0.16210(8) 0.46841(19) 0.28564(9) 0.0219(3) Uani 1 1 d . U . . .
C3 C 0.45127(13) 0.7943(3) 0.55483(14) 0.0402(5) Uani 1 1 d . U . . .
H3 H 0.4653 0.8530 0.6104 0.048 Uiso 1 1 calc R U . . .
C4 C 0.50781(13) 0.7765(3) 0.51602(15) 0.0430(5) Uani 1 1 d . U . . .
H4 H 0.5595 0.8226 0.5455 0.052 Uiso 1 1 calc R U . . .
C5 C 0.48949(12) 0.6931(3) 0.43555(14) 0.0377(5) Uani 1 1 d . U . . .
H5 H 0.5278 0.6800 0.4089 0.045 Uiso 1 1 calc R U . . .
C6 C 0.41323(11) 0.6286(2) 0.39448(12) 0.0279(4) Uani 1 1 d . U . . .
C7 C 0.42088(12) 0.5234(3) 0.25214(14) 0.0406(5) Uani 1 1 d . U . . .
H7A H 0.3831 0.4866 0.1942 0.061 Uiso 1 1 calc R U . . .
H7B H 0.4628 0.4334 0.2739 0.061 Uiso 1 1 calc R U . . .
H7C H 0.4441 0.6391 0.2466 0.061 Uiso 1 1 calc R U . . .
C8 C 0.28592(10) 0.5575(2) 0.37008(11) 0.0214(3) Uani 1 1 d . U . . .
C9 C 0.30427(10) 0.4944(2) 0.29864(11) 0.0225(3) Uani 1 1 d . U . . .
C10 C 0.20474(10) 0.5464(2) 0.35960(11) 0.0210(3) Uani 1 1 d . U . . .
C11 C 0.17260(11) 0.6251(2) 0.42407(12) 0.0294(4) Uani 1 1 d . U . . .
H11A H 0.1926 0.5575 0.4796 0.044 Uiso 1 1 calc R U . . .
H11B H 0.1148 0.6191 0.3995 0.044 Uiso 1 1 calc R U . . .
H11C H 0.1893 0.7504 0.4354 0.044 Uiso 1 1 calc R U . . .
C12 C 0.03387(12) 0.5429(3) 0.19708(14) 0.0414(5) Uani 1 1 d . U . . .
H12A H -0.0216 0.5082 0.1810 0.062 Uiso 1 1 calc R U . . .
H12B H 0.0508 0.5180 0.1474 0.062 Uiso 1 1 calc R U . . .
H12C H 0.0396 0.6711 0.2108 0.062 Uiso 1 1 calc R U . . .
C13 C 0.13635(10) 0.1507(2) 0.13400(12) 0.0255(4) Uani 1 1 d . U . . .
C14 C 0.16020(10) 0.2325(2) 0.07034(11) 0.0241(3) Uani 1 1 d . U . . .
C15 C 0.24615(10) 0.2282(2) 0.10164(11) 0.0250(4) Uani 1 1 d . U . . .
C16 C 0.27343(11) 0.1356(2) 0.18395(12) 0.0268(4) Uani 1 1 d . U . . .
C17 C 0.20688(11) 0.0988(2) 0.20822(12) 0.0268(4) Uani 1 1 d . U . . .
C18 C 0.05371(13) 0.1131(3) 0.12757(16) 0.0420(5) Uani 1 1 d . U . . .
H18A H 0.0426 -0.0150 0.1170 0.063 Uiso 1 1 calc R U . . .
H18B H 0.0167 0.1820 0.0785 0.063 Uiso 1 1 calc R U . . .
H18C H 0.0477 0.1477 0.1830 0.063 Uiso 1 1 calc R U . . .
C19 C 0.10846(12) 0.3133(3) -0.01536(13) 0.0366(4) Uani 1 1 d . U . . .
H19A H 0.1125 0.2432 -0.0646 0.055 Uiso 1 1 calc R U . . .
H19B H 0.1253 0.4367 -0.0191 0.055 Uiso 1 1 calc R U . . .
H19C H 0.0536 0.3132 -0.0187 0.055 Uiso 1 1 calc R U . . .
C20 C 0.29253(12) 0.2890(3) 0.04681(13) 0.0376(5) Uani 1 1 d . U . . .
H20A H 0.2808 0.2106 -0.0049 0.056 Uiso 1 1 calc R U . . .
H20B H 0.3491 0.2835 0.0825 0.056 Uiso 1 1 calc R U . . .
H20C H 0.2779 0.4124 0.0271 0.056 Uiso 1 1 calc R U . . .
C21 C 0.35593(12) 0.0732(3) 0.23479(15) 0.0450(5) Uani 1 1 d . U . . .
H21A H 0.3595 -0.0561 0.2264 0.067 Uiso 1 1 calc R U . . .
H21B H 0.3695 0.0989 0.2979 0.067 Uiso 1 1 calc R U . . .
H21C H 0.3928 0.1359 0.2133 0.067 Uiso 1 1 calc R U . . .
C22 C 0.20710(15) 0.0008(3) 0.28832(14) 0.0421(5) Uani 1 1 d . U . . .
H22A H 0.1975 -0.1268 0.2744 0.063 Uiso 1 1 calc R U . . .
H22B H 0.1655 0.0488 0.3070 0.063 Uiso 1 1 calc R U . . .
H22C H 0.2585 0.0159 0.3363 0.063 Uiso 1 1 calc R U . . .

loop_
_atom_site_aniso_label
_atom_site_aniso_U_11
_atom_site_aniso_U_22
_atom_site_aniso_U_33
_atom_site_aniso_U_23
_atom_site_aniso_U_13
_atom_site_aniso_U_12
Rh1 0.02224(7) 0.01775(7) 0.01635(7) -0.00068(4) 0.00884(5) 0.00034(4)
O1 0.0199(6) 0.0418(7) 0.0265(6) 0.0020(5) 0.0099(5) 0.0021(5)
N1 0.0263(7) 0.0339(8) 0.0252(8) -0.0071(6) 0.0133(6) -0.0058(6)
Cl1 0.0661(3) 0.0216(2) 0.0279(2) 0.00404(17) 0.0214(2) 0.0011(2)
C1 0.0280(8) 0.0230(8) 0.0224(9) 0.0009(7) 0.0098(7) 0.0003(7)
C2 0.0359(10) 0.0335(10) 0.0265(9) -0.0059(8) 0.0121(8) -0.0007(8)
N2 0.0205(7) 0.0259(7) 0.0212(7) 0.0008(6) 0.0100(5) 0.0016(5)
C3 0.0431(11) 0.0467(12) 0.0278(10) -0.0135(9) 0.0096(8) -0.0084(9)
C4 0.0349(11) 0.0522(13) 0.0384(12) -0.0126(10) 0.0091(9) -0.0153(9)
C5 0.0308(10) 0.0475(12) 0.0373(11) -0.0100(9) 0.0152(8) -0.0112(9)
C6 0.0297(9) 0.0296(9) 0.0256(9) -0.0039(7) 0.0115(7) -0.0038(7)
C7 0.0357(10) 0.0590(13) 0.0365(11) -0.0166(10) 0.0241(9) -0.0146(9)
C8 0.0258(8) 0.0211(8) 0.0182(8) -0.0003(6) 0.0092(6) 0.0011(6)
C9 0.0251(8) 0.0206(8) 0.0237(9) -0.0003(6) 0.0110(7) 0.0002(6)
C10 0.0273(8) 0.0183(8) 0.0193(8) 0.0046(6) 0.0107(7) 0.0037(6)
C11 0.0330(10) 0.0342(10) 0.0255(9) -0.0021(7) 0.0159(8) 0.0033(7)
C12 0.0292(10) 0.0596(14) 0.0328(11) 0.0056(10) 0.0084(8) 0.0142(9)
C13 0.0297(9) 0.0206(8) 0.0267(9) -0.0057(7) 0.0107(7) -0.0041(7)
C14 0.0287(9) 0.0223(8) 0.0203(8) -0.0058(6) 0.0077(7) -0.0019(7)
C15 0.0301(9) 0.0238(8) 0.0232(9) -0.0089(7) 0.0124(7) -0.0015(7)
C16 0.0310(9) 0.0217(8) 0.0257(9) -0.0074(7) 0.0080(7) 0.0047(7)
C17 0.0388(10) 0.0170(8) 0.0249(9) -0.0015(6) 0.0120(8) 0.0005(7)
C18 0.0357(11) 0.0447(12) 0.0489(13) -0.0072(10) 0.0196(10) -0.0127(9)
C19 0.0426(11) 0.0378(11) 0.0234(9) -0.0007(8) 0.0051(8) 0.0021(9)
C20 0.0429(11) 0.0434(11) 0.0352(11) -0.0141(9) 0.0247(9) -0.0098(9)
C21 0.0351(11) 0.0444(12) 0.0451(13) -0.0070(10) 0.0025(9) 0.0156(9)
C22 0.0700(15) 0.0264(10) 0.0321(11) 0.0036(8) 0.0213(10) -0.0003(9)

loop_
_atom_type_symbol
_atom_type_description
_atom_type_scat_dispersion_real
_atom_type_scat_dispersion_imag
_atom_type_scat_source
C C 0.0181 0.0091 'International Tables Vol C Tables 4.2.6.8 and 6.1.1.4'
H H 0.0000 0.0000 'International Tables Vol C Tables 4.2.6.8 and 6.1.1.4'
Cl Cl 0.3639 0.7018 'International Tables Vol C Tables 4.2.6.8 and 6.1.1.4'
N N 0.0311 0.0180 'International Tables Vol C Tables 4.2.6.8 and 6.1.1.4'
O O 0.0492 0.0322 'International Tables Vol C Tables 4.2.6.8 and 6.1.1.4'
Rh Rh 0.0927 3.6045 'International Tables Vol C Tables 4.2.6.8 and 6.1.1.4'

loop_
_geom_angle_atom_site_label_1
_geom_angle_atom_site_label_2
_geom_angle_atom_site_label_3
_geom_angle
_geom_angle_site_symmetry_1
_geom_angle_site_symmetry_3
_geom_angle_publ_flag
C9 Rh1 N2 75.72(6) . . ?
C9 Rh1 C17 113.98(7) . . ?
N2 Rh1 C17 100.51(6) . . ?
C9 Rh1 C15 117.69(7) . . ?
N2 Rh1 C15 162.78(6) . . ?
C17 Rh1 C15 64.87(7) . . ?
C9 Rh1 C16 99.23(7) . . ?
N2 Rh1 C16 133.63(6) . . ?
C17 Rh1 C16 38.69(7) . . ?
C15 Rh1 C16 38.20(7) . . ?
C9 Rh1 C14 156.05(7) . . ?
N2 Rh1 C14 128.07(6) . . ?
C17 Rh1 C14 63.62(7) . . ?
C15 Rh1 C14 38.53(6) . . ?
C16 Rh1 C14 63.37(6) . . ?
C9 Rh1 C13 151.84(7) . . ?
N2 Rh1 C13 99.79(6) . . ?
C17 Rh1 C13 38.63(7) . . ?
C15 Rh1 C13 63.20(6) . . ?
C16 Rh1 C13 63.37(7) . . ?
C14 Rh1 C13 36.30(6) . . ?
C9 Rh1 Cl1 87.23(5) . . ?
N2 Rh1 Cl1 92.51(4) . . ?
C17 Rh1 Cl1 157.21(5) . . ?
C15 Rh1 Cl1 98.66(5) . . ?
C16 Rh1 Cl1 133.70(5) . . ?
C14 Rh1 Cl1 93.63(5) . . ?
C13 Rh1 Cl1 120.90(5) . . ?
N2 O1 C12 109.32(13) . . ?
C9 N1 C6 110.05(14) . . ?
C9 N1 C7 126.61(15) . . ?
C6 N1 C7 122.86(15) . . ?
C2 C1 C6 118.11(17) . . ?
C2 C1 C8 136.86(17) . . ?
C6 C1 C8 105.03(15) . . ?
C3 C2 C1 118.70(18) . . ?
C3 C2 H2 120.6 . . ?
C1 C2 H2 120.6 . . ?
C10 N2 O1 115.59(13) . . ?
C10 N2 Rh1 119.65(11) . . ?
O1 N2 Rh1 124.74(10) . . ?
C2 C3 C4 121.83(19) . . ?
C2 C3 H3 119.1 . . ?
C4 C3 H3 119.1 . . ?
C5 C4 C3 120.65(19) . . ?
C5 C4 H4 119.7 . . ?
C3 C4 H4 119.7 . . ?
C4 C5 C6 117.82(19) . . ?
C4 C5 H5 121.1 . . ?
C6 C5 H5 121.1 . . ?
C5 C6 N1 128.62(17) . . ?
C5 C6 C1 122.87(17) . . ?
N1 C6 C1 108.50(15) . . ?
N1 C7 H7A 109.5 . . ?
N1 C7 H7B 109.5 . . ?
H7A C7 H7B 109.5 . . ?
N1 C7 H7C 109.5 . . ?
H7A C7 H7C 109.5 . . ?
H7B C7 H7C 109.5 . . ?
C9 C8 C10 115.57(15) . . ?
C9 C8 C1 108.73(15) . . ?
C10 C8 C1 134.98(15) . . ?
N1 C9 C8 107.67(14) . . ?
N1 C9 Rh1 135.33(13) . . ?
C8 C9 Rh1 116.75(12) . . ?
N2 C10 C8 112.17(14) . . ?
N2 C10 C11 124.56(15) . . ?
C8 C10 C11 123.18(15) . . ?
C10 C11 H11A 109.5 . . ?
C10 C11 H11B 109.5 . . ?
H11A C11 H11B 109.5 . . ?
C10 C11 H11C 109.5 . . ?
H11A C11 H11C 109.5 . . ?
H11B C11 H11C 109.5 . . ?
O1 C12 H12A 109.5 . . ?
O1 C12 H12B 109.5 . . ?
H12A C12 H12B 109.5 . . ?
O1 C12 H12C 109.5 . . ?
H12A C12 H12C 109.5 . . ?
H12B C12 H12C 109.5 . . ?
C14 C13 C17 108.08(15) . . ?
C14 C13 C18 127.29(17) . . ?
C17 C13 C18 124.58(17) . . ?
C14 C13 Rh1 71.55(10) . . ?
C17 C13 Rh1 66.56(9) . . ?
C18 C13 Rh1 129.42(13) . . ?
C13 C14 C15 108.41(15) . . ?
C13 C14 C19 127.23(17) . . ?
C15 C14 C19 124.36(16) . . ?
C13 C14 Rh1 72.15(10) . . ?
C15 C14 Rh1 68.11(9) . . ?
C19 C14 Rh1 125.06(12) . . ?
C16 C15 C14 107.43(15) . . ?
C16 C15 C20 128.62(17) . . ?
C14 C15 C20 123.37(16) . . ?
C16 C15 Rh1 71.16(10) . . ?
C14 C15 Rh1 73.37(9) . . ?
C20 C15 Rh1 127.73(12) . . ?
C15 C16 C17 108.20(15) . . ?
C15 C16 C21 127.13(19) . . ?
C17 C16 C21 124.52(18) . . ?
C15 C16 Rh1 70.64(9) . . ?
C17 C16 Rh1 69.17(9) . . ?
C21 C16 Rh1 129.21(13) . . ?
C16 C17 C13 107.43(16) . . ?
C16 C17 C22 127.02(18) . . ?
C13 C17 C22 124.98(18) . . ?
C16 C17 Rh1 72.13(10) . . ?
C13 C17 Rh1 74.80(10) . . ?
C22 C17 Rh1 125.45(13) . . ?
C13 C18 H18A 109.5 . . ?
C13 C18 H18B 109.5 . . ?
H18A C18 H18B 109.5 . . ?
C13 C18 H18C 109.5 . . ?
H18A C18 H18C 109.5 . . ?
H18B C18 H18C 109.5 . . ?
C14 C19 H19A 109.5 . . ?
C14 C19 H19B 109.5 . . ?
H19A C19 H19B 109.5 . . ?
C14 C19 H19C 109.5 . . ?
H19A C19 H19C 109.5 . . ?
H19B C19 H19C 109.5 . . ?
C15 C20 H20A 109.5 . . ?
C15 C20 H20B 109.5 . . ?
H20A C20 H20B 109.5 . . ?
C15 C20 H20C 109.5 . . ?
H20A C20 H20C 109.5 . . ?
H20B C20 H20C 109.5 . . ?
C16 C21 H21A 109.5 . . ?
C16 C21 H21B 109.5 . . ?
H21A C21 H21B 109.5 . . ?
C16 C21 H21C 109.5 . . ?
H21A C21 H21C 109.5 . . ?
H21B C21 H21C 109.5 . . ?
C17 C22 H22A 109.5 . . ?
C17 C22 H22B 109.5 . . ?
H22A C22 H22B 109.5 . . ?
C17 C22 H22C 109.5 . . ?
H22A C22 H22C 109.5 . . ?
H22B C22 H22C 109.5 . . ?

loop_
_geom_bond_atom_site_label_1
_geom_bond_atom_site_label_2
_geom_bond_distance
_geom_bond_site_symmetry_2
_geom_bond_publ_flag
Rh1 C9 2.0126(17) . ?
Rh1 N2 2.0978(13) . ?
Rh1 C17 2.1377(17) . ?
Rh1 C15 2.1700(16) . ?
Rh1 C16 2.1768(16) . ?
Rh1 C14 2.2408(16) . ?
Rh1 C13 2.2484(17) . ?
Rh1 Cl1 2.3980(4) . ?
O1 N2 1.4146(17) . ?
O1 C12 1.424(2) . ?
N1 C9 1.362(2) . ?
N1 C6 1.393(2) . ?
N1 C7 1.444(2) . ?
C1 C2 1.400(3) . ?
C1 C6 1.413(3) . ?
C1 C8 1.441(2) . ?
C2 C3 1.387(3) . ?
C2 H2 0.9500 . ?
N2 C10 1.304(2) . ?
C3 C4 1.395(3) . ?
C3 H3 0.9500 . ?
C4 C5 1.373(3) . ?
C4 H4 0.9500 . ?
C5 C6 1.387(3) . ?
C5 H5 0.9500 . ?
C7 H7A 0.9800 . ?
C7 H7B 0.9800 . ?
C7 H7C 0.9800 . ?
C8 C9 1.400(2) . ?
C8 C10 1.425(2) . ?
C10 C11 1.493(2) . ?
C11 H11A 0.9800 . ?
C11 H11B 0.9800 . ?
C11 H11C 0.9800 . ?
C12 H12A 0.9800 . ?
C12 H12B 0.9800 . ?
C12 H12C 0.9800 . ?
C13 C14 1.399(3) . ?
C13 C17 1.455(3) . ?
C13 C18 1.494(3) . ?
C14 C15 1.457(2) . ?
C14 C19 1.492(3) . ?
C15 C16 1.422(3) . ?
C15 C20 1.503(3) . ?
C16 C17 1.430(3) . ?
C16 C21 1.498(3) . ?
C17 C22 1.490(3) . ?
C18 H18A 0.9800 . ?
C18 H18B 0.9800 . ?
C18 H18C 0.9800 . ?
C19 H19A 0.9800 . ?
C19 H19B 0.9800 . ?
C19 H19C 0.9800 . ?
C20 H20A 0.9800 . ?
C20 H20B 0.9800 . ?
C20 H20C 0.9800 . ?
C21 H21A 0.9800 . ?
C21 H21B 0.9800 . ?
C21 H21C 0.9800 . ?
C22 H22A 0.9800 . ?
C22 H22B 0.9800 . ?
C22 H22C 0.9800 . ?
